data_4346021
loop_
_publ_author_name
'Luan, Fang'
'Liu, Tianqi'
'Yan, Pengfei'
'Zou, Xiaoyan'
'Li, Yuxin'
'Li, Guangming'

_publ_section_title
;
 Single-molecule magnet of a tetranuclear dysprosium complex disturbed by
 a salen-type ligand and chloride counterions.
;
_journal_issue 7
_journal_name_full 'Inorganic chemistry'
_journal_page_first 3485
_journal_page_last 3490
_journal_paper_doi 10.1021/acs.inorgchem.5b00061
_journal_volume 54
_journal_year 2015
_chemical_formula_moiety ' C88 H96 Cl2 N8 O18 Tb4, 4(C H2 Cl2), C O, 4(C H4 O), 2(Cl)  '
_chemical_formula_sum 'C97 H120 Cl12 N8 O23 Tb4'
_chemical_formula_weight 2827.14
_space_group_IT_number 14
_space_group_name_Hall '-P 2ybc'
_space_group_name_H-M_alt 'P 1 21/c 1'
_symmetry_cell_setting monoclinic
_symmetry_space_group_name_Hall '-P 2ybc'
_symmetry_space_group_name_H-M 'P 1 21/c 1'
_atom_sites_solution_hydrogens geom
_atom_sites_solution_primary direct
_atom_sites_solution_secondary difmap
_audit_creation_method SHELXL-97
_cell_angle_alpha 90.00
_cell_angle_beta 130.1830(10)
_cell_angle_gamma 90.00
_cell_formula_units_Z 2
_cell_length_a 17.8721(4)
_cell_length_b 16.5942(4)
_cell_length_c 24.4103(6)
_cell_measurement_temperature 293(2)
_cell_volume 5530.8(2)
_computing_cell_refinement 'Bruker FRAMBO'
_computing_data_collection 'Bruker FRAMBO'
_computing_data_reduction 'Bruker SHELXTL'
_computing_molecular_graphics 'Bruker SHELXTL'
_computing_publication_material 'Bruker SHELXTL'
_computing_structure_refinement 'SHELXL-97 (Sheldrick, 1997)'
_computing_structure_solution 'Bruker SHELXTL'
_diffrn_ambient_temperature 293(2)
_diffrn_measured_fraction_theta_full 0.998
_diffrn_measured_fraction_theta_max 0.998
_diffrn_radiation_monochromator graphite
_diffrn_radiation_source 'fine-focus sealed tube'
_diffrn_radiation_type MoK\a
_diffrn_radiation_wavelength 0.71073
_diffrn_reflns_av_R_equivalents 0.0353
_diffrn_reflns_av_sigmaI/netI 0.0515
_diffrn_reflns_limit_h_max 21
_diffrn_reflns_limit_h_min -17
_diffrn_reflns_limit_k_max 19
_diffrn_reflns_limit_k_min -12
_diffrn_reflns_limit_l_max 29
_diffrn_reflns_limit_l_min -28
_diffrn_reflns_number 23258
_diffrn_reflns_theta_full 25.00
_diffrn_reflns_theta_max 25.00
_diffrn_reflns_theta_min 3.23
_exptl_absorpt_coefficient_mu 2.887
_exptl_absorpt_correction_T_max 0.595
_exptl_absorpt_correction_T_min 0.520
_exptl_absorpt_correction_type multi-scan
_exptl_absorpt_process_details sadabs(Sheldrick,1996)
_exptl_crystal_colour colorless
_exptl_crystal_density_diffrn 1.698
_exptl_crystal_density_method 'not measured'
_exptl_crystal_description block
_exptl_crystal_F_000 2812
_exptl_crystal_size_max 0.23
_exptl_crystal_size_mid 0.21
_exptl_crystal_size_min 0.18
_refine_diff_density_max 4.617
_refine_diff_density_min -1.627
_refine_diff_density_rms 0.190
_refine_ls_extinction_method none
_refine_ls_goodness_of_fit_ref 1.041
_refine_ls_hydrogen_treatment constr
_refine_ls_matrix_type full
_refine_ls_number_parameters 664
_refine_ls_number_reflns 9724
_refine_ls_number_restraints 20
_refine_ls_restrained_S_all 1.045
_refine_ls_R_factor_all 0.0716
_refine_ls_R_factor_gt 0.0514
_refine_ls_shift/su_max 0.001
_refine_ls_shift/su_mean 0.000
_refine_ls_structure_factor_coef Fsqd
_refine_ls_weighting_details 'calc w=1/[\s^2^(Fo^2^)+(0.0583P)^2^+71.0125P] where P=(Fo^2^+2Fc^2^)/3'
_refine_ls_weighting_scheme calc
_refine_ls_wR_factor_gt 0.1285
_refine_ls_wR_factor_ref 0.1434
_reflns_number_gt 7674
_reflns_number_total 9724
_reflns_threshold_expression >2sigma(I)
_cod_data_source_file ic5b00061_si_002.cif
_cod_data_source_block lf2
_cod_depositor_comments
;
The following automatic conversions were performed:

data item '_refine_ls_hydrogen_treatment' value 'CONSTR' was changed
to 'constr' in accordance with the
/home/saulius/struct/COD-crude-data/automatic-downloads/DataCite-retrospective/ACS/depositions/lib/dictionaries/cif_core.dic
dictionary named 'cif_core.dic' version 2.4.2 last updated on
2011-04-26.

Automatic conversion script
Id: cif_fix_values 6909 2019-04-08 15:41:33Z antanas 
;
_cod_original_sg_symbol_Hall '-P 2ybc '
_cod_original_sg_symbol_H-M 'P 21/c '
_cod_original_formula_sum ' C97 H120 Cl12 N8 O23 Tb4  '
_cod_database_code 4346021

loop_
_symmetry_equiv_pos_as_xyz
'x, y, z'
'-x, y+1/2, -z+1/2'
'-x, -y, -z'
'x, -y-1/2, z-1/2'

loop_
_atom_site_label
_atom_site_type_symbol
_atom_site_fract_x
_atom_site_fract_y
_atom_site_fract_z
_atom_site_U_iso_or_equiv
_atom_site_adp_type
_atom_site_occupancy
_atom_site_symmetry_multiplicity
_atom_site_calc_flag
_atom_site_refinement_flags
C1 C 0.5529(6) 0.0250(5) 0.3442(4) 0.0192(17) Uani 1 1 d .
C2 C 0.4860(6) -0.0087(5) 0.2751(4) 0.0217(18) Uani 1 1 d .
C3 C 0.5127(7) -0.0364(6) 0.2378(5) 0.032(2) Uani 1 1 d .
H3 H 0.4675 -0.0611 0.1934 0.038 Uiso 1 1 calc R
C4 C 0.6112(8) -0.0267(7) 0.2684(5) 0.039(2) Uani 1 1 d .
H4 H 0.6314 -0.0459 0.2440 0.047 Uiso 1 1 calc R
C5 C 0.6778(6) 0.0105(6) 0.3334(5) 0.030(2) Uani 1 1 d .
H5 H 0.7415 0.0189 0.3513 0.035 Uiso 1 1 calc R
C6 C 0.6505(6) 0.0362(5) 0.3733(4) 0.0205(18) Uani 1 1 d .
C7 C 0.7208(6) 0.0818(5) 0.4390(4) 0.0228(18) Uani 1 1 d .
H7 H 0.7724 0.1055 0.4444 0.027 Uiso 1 1 calc R
C8 C 0.7891(5) 0.1538(5) 0.5459(4) 0.0222(18) Uani 1 1 d .
H8 H 0.7752 0.2053 0.5213 0.027 Uiso 1 1 calc R
C9 C 0.8965(6) 0.1340(6) 0.5863(5) 0.030(2) Uani 1 1 d .
H9A H 0.9084 0.1301 0.5529 0.035 Uiso 1 1 calc R
H9B H 0.9126 0.0826 0.6105 0.035 Uiso 1 1 calc R
C10 C 0.9608(6) 0.2005(7) 0.6414(6) 0.041(3) Uani 1 1 d .
H10A H 1.0291 0.1860 0.6692 0.049 Uiso 1 1 calc R
H10B H 0.9497 0.2503 0.6162 0.049 Uiso 1 1 calc R
C11 C 0.9403(6) 0.2144(7) 0.6914(5) 0.038(2) Uani 1 1 d .
H11A H 0.9794 0.2594 0.7228 0.045 Uiso 1 1 calc R
H11B H 0.9593 0.1670 0.7211 0.045 Uiso 1 1 calc R
C12 C 0.8312(6) 0.2323(6) 0.6500(5) 0.028(2) Uani 1 1 d .
H12A H 0.8191 0.2371 0.6834 0.034 Uiso 1 1 calc R
H12B H 0.8135 0.2829 0.6244 0.034 Uiso 1 1 calc R
C13 C 0.7699(5) 0.1648(5) 0.5976(4) 0.0214(18) Uani 1 1 d .
H13 H 0.7912 0.1151 0.6258 0.026 Uiso 1 1 calc R
C14 C 0.6229(6) 0.2329(5) 0.5547(5) 0.0235(19) Uani 1 1 d .
H14 H 0.6644 0.2736 0.5866 0.028 Uiso 1 1 calc R
C15 C 0.5171(6) 0.2468(5) 0.5095(5) 0.0224(18) Uani 1 1 d .
C16 C 0.4897(7) 0.3195(6) 0.5230(5) 0.030(2) Uani 1 1 d .
H16 H 0.5374 0.3513 0.5621 0.036 Uiso 1 1 calc R
C17 C 0.3928(6) 0.3436(6) 0.4788(5) 0.031(2) Uani 1 1 d .
H17 H 0.3744 0.3895 0.4894 0.038 Uiso 1 1 calc R
C18 C 0.3233(6) 0.2981(5) 0.4182(5) 0.026(2) Uani 1 1 d .
H18 H 0.2587 0.3159 0.3868 0.032 Uiso 1 1 calc R
C19 C 0.3473(5) 0.2280(5) 0.4037(4) 0.0179(17) Uani 1 1 d .
C20 C 0.4444(5) 0.1985(5) 0.4508(4) 0.0159(16) Uani 1 1 d .
C21 C 0.1848(5) 0.2125(6) 0.2942(5) 0.028(2) Uani 1 1 d .
H21A H 0.1597 0.2200 0.3187 0.042 Uiso 1 1 calc R
H21B H 0.1437 0.1753 0.2553 0.042 Uiso 1 1 calc R
H21C H 0.1856 0.2633 0.2758 0.042 Uiso 1 1 calc R
C22 C 0.3157(6) -0.0396(6) 0.1778(4) 0.028(2) Uani 1 1 d .
H22A H 0.3178 -0.0103 0.1449 0.042 Uiso 1 1 calc R
H22B H 0.2522 -0.0336 0.1641 0.042 Uiso 1 1 calc R
H22C H 0.3282 -0.0956 0.1767 0.042 Uiso 1 1 calc R
C23 C 0.2128(6) 0.1514(5) 0.1856(4) 0.0192(17) Uani 1 1 d .
C24 C 0.2944(6) 0.2025(5) 0.2161(4) 0.0228(18) Uani 1 1 d .
C25 C 0.2870(7) 0.2726(6) 0.1848(5) 0.030(2) Uani 1 1 d .
H25 H 0.3422 0.3047 0.2060 0.036 Uiso 1 1 calc R
C26 C 0.1960(6) 0.2975(6) 0.1200(5) 0.030(2) Uani 1 1 d .
H26 H 0.1913 0.3458 0.0986 0.036 Uiso 1 1 calc R
C27 C 0.1156(7) 0.2508(6) 0.0891(5) 0.030(2) Uani 1 1 d .
H27 H 0.0558 0.2675 0.0466 0.036 Uiso 1 1 calc R
C28 C 0.1215(6) 0.1776(5) 0.1203(4) 0.0223(18) Uani 1 1 d .
C29 C 0.0348(6) 0.1313(5) 0.0891(4) 0.0226(18) Uani 1 1 d .
H29 H -0.0245 0.1512 0.0482 0.027 Uiso 1 1 calc R
C30 C -0.0553(6) 0.0160(5) 0.0845(4) 0.0214(18) Uani 1 1 d .
H30 H -0.1082 0.0531 0.0694 0.026 Uiso 1 1 calc R
C31 C -0.0863(6) -0.0325(6) 0.0192(5) 0.028(2) Uani 1 1 d .
H31A H -0.1033 0.0039 -0.0184 0.033 Uiso 1 1 calc R
H31B H -0.0323 -0.0661 0.0326 0.033 Uiso 1 1 calc R
C32 C -0.1746(7) -0.0855(6) -0.0082(5) 0.031(2) Uani 1 1 d .
H32A H -0.2298 -0.0516 -0.0246 0.037 Uiso 1 1 calc R
H32B H -0.1930 -0.1172 -0.0487 0.037 Uiso 1 1 calc R
C33 C -0.1512(7) -0.1412(6) 0.0500(5) 0.031(2) Uani 1 1 d .
H33A H -0.0986 -0.1773 0.0646 0.038 Uiso 1 1 calc R
H33B H -0.2083 -0.1734 0.0319 0.038 Uiso 1 1 calc R
C34 C -0.1207(6) -0.0922(6) 0.1145(5) 0.029(2) Uani 1 1 d .
H34A H -0.1047 -0.1287 0.1518 0.034 Uiso 1 1 calc R
H34B H -0.1753 -0.0590 0.1005 0.034 Uiso 1 1 calc R
C35 C -0.0324(6) -0.0383(5) 0.1444(4) 0.0235(19) Uani 1 1 d .
H35 H 0.0247 -0.0720 0.1629 0.028 Uiso 1 1 calc R
C36 C 0.0783(6) 0.0107(5) 0.2621(4) 0.0199(17) Uani 1 1 d .
H36 H 0.1237 -0.0212 0.2652 0.024 Uiso 1 1 calc R
C37 C 0.1102(6) 0.0563(5) 0.3250(4) 0.0208(18) Uani 1 1 d .
C38 C 0.0429(6) 0.0984(5) 0.3254(5) 0.0248(19) Uani 1 1 d .
H38 H -0.0230 0.0983 0.2845 0.030 Uiso 1 1 calc R
C39 C 0.0721(6) 0.1404(6) 0.3854(5) 0.030(2) Uani 1 1 d .
H39 H 0.0262 0.1686 0.3843 0.036 Uiso 1 1 calc R
C40 C 0.1705(6) 0.1402(5) 0.4476(5) 0.0246(19) Uani 1 1 d .
H40 H 0.1908 0.1678 0.4883 0.030 Uiso 1 1 calc R
C41 C 0.2370(5) 0.0983(5) 0.4473(4) 0.0181(17) Uani 1 1 d .
C42 C 0.2100(5) 0.0579(5) 0.3863(4) 0.0148(16) Uani 1 1 d .
C43 C 0.3763(6) 0.1479(6) 0.5642(4) 0.028(2) Uani 1 1 d .
H43A H 0.3625 0.2017 0.5453 0.041 Uiso 1 1 calc R
H43B H 0.4459 0.1405 0.5995 0.041 Uiso 1 1 calc R
H43C H 0.3473 0.1396 0.5859 0.041 Uiso 1 1 calc R
C44 C 0.4638(6) 0.2261(6) 0.3202(5) 0.030(2) Uani 1 1 d .
H44A H 0.4818 0.2382 0.2916 0.045 Uiso 1 1 calc R
H44B H 0.5176 0.2000 0.3637 0.045 Uiso 1 1 calc R
H44C H 0.4479 0.2751 0.3315 0.045 Uiso 1 1 calc R
C45 C 0.2262(9) 0.5211(9) 0.3139(7) 0.066(4) Uani 1 1 d .
H45A H 0.1744 0.5325 0.3155 0.079 Uiso 1 1 calc R
H45B H 0.2845 0.5065 0.3619 0.079 Uiso 1 1 calc R
C46 C 0.5392(12) 0.1614(11) 0.2031(9) 0.097(5) Uani 1 1 d .
H46A H 0.5645 0.1426 0.2499 0.116 Uiso 1 1 calc R
H46B H 0.5597 0.1231 0.1850 0.116 Uiso 1 1 calc R
C48 C 0.5429(13) 0.4566(9) 0.4431(8) 0.083(5) Uani 1 1 d .
H48A H 0.4978 0.4762 0.4489 0.125 Uiso 1 1 calc R
H48B H 0.5205 0.4056 0.4189 0.125 Uiso 1 1 calc R
H48C H 0.5468 0.4944 0.4153 0.125 Uiso 1 1 calc R
C49 C 0.8531(15) 0.2700(14) 0.3882(10) 0.130(8) Uani 1 1 d .
H49A H 0.8285 0.3238 0.3718 0.194 Uiso 1 1 calc R
H49B H 0.8079 0.2323 0.3510 0.194 Uiso 1 1 calc R
H49C H 0.9155 0.2652 0.3999 0.194 Uiso 1 1 calc R
Cl1 Cl 0.27007(17) -0.09937(15) 0.28144(12) 0.0361(6) Uani 1 1 d .
Cl2 Cl 0.2494(3) 0.6061(2) 0.2862(2) 0.0770(11) Uani 1 1 d .
Cl3 Cl 0.1910(4) 0.4398(3) 0.2546(3) 0.1059(16) Uani 1 1 d .
Cl4 Cl 0.5910(4) 0.2516(3) 0.2134(3) 0.132(2) Uani 1 1 d .
Cl5 Cl 0.4134(3) 0.1608(3) 0.1467(2) 0.0832(11) Uani 1 1 d .
Cl6 Cl 0.7337(4) 0.3517(2) 0.4617(2) 0.0920(14) Uani 1 1 d .
N1 N 0.7190(4) 0.0925(4) 0.4899(3) 0.0192(15) Uani 1 1 d .
N2 N 0.6623(5) 0.1699(4) 0.5538(3) 0.0193(15) Uani 1 1 d .
N3 N 0.0344(5) 0.0634(4) 0.1147(4) 0.0211(15) Uani 1 1 d .
N4 N -0.0107(5) 0.0129(5) 0.2022(3) 0.0226(16) Uani 1 1 d .
O1 O 0.5198(4) 0.0445(3) 0.3779(3) 0.0189(12) Uani 1 1 d .
O2 O 0.3898(4) -0.0081(4) 0.2498(3) 0.0244(13) Uani 1 1 d .
O3 O 0.4630(3) 0.1284(3) 0.4348(3) 0.0147(11) Uani 1 1 d .
O4 O 0.2834(4) 0.1806(3) 0.3438(3) 0.0188(12) Uani 1 1 d .
O5 O 0.2205(4) 0.0849(3) 0.2182(3) 0.0200(12) Uani 1 1 d .
O6 O 0.3794(4) 0.1730(4) 0.2804(3) 0.0234(13) Uani 1 1 d .
O7 O 0.2806(4) 0.0216(3) 0.3901(3) 0.0169(12) Uani 1 1 d .
O8 O 0.3361(4) 0.0909(3) 0.5069(3) 0.0183(12) Uani 1 1 d .
O9 O 0.4537(4) -0.0401(3) 0.4340(3) 0.0157(11) Uani 1 1 d .
O11 O 0.8638(7) 0.2537(8) 0.4494(6) 0.103(4) Uani 1 1 d .
H55 H 0.8117 0.2606 0.4409 0.154 Uiso 1 1 d R
O12 O 0.6347(9) 0.4474(6) 0.5099(6) 0.091(3) Uani 1 1 d .
H57 H 0.6694 0.4197 0.5063 0.137 Uiso 1 1 d R
Tb1 Tb 0.59726(2) 0.03855(2) 0.498605(18) 0.01243(12) Uani 1 1 d .
Tb2 Tb 0.35407(2) 0.04738(2) 0.332440(19) 0.01458(12) Uani 1 1 d .
O50 O -0.0499(8) 0.4112(7) -0.0456(6) 0.022(2) Uani 0.50 1 d PDU
C50 C -0.010(2) 0.4851(13) -0.0360(15) 0.073(6) Uani 0.50 1 d PDU

loop_
_atom_site_aniso_label
_atom_site_aniso_U_11
_atom_site_aniso_U_22
_atom_site_aniso_U_33
_atom_site_aniso_U_23
_atom_site_aniso_U_13
_atom_site_aniso_U_12
C1 0.027(4) 0.014(4) 0.021(4) 0.003(3) 0.018(4) 0.003(4)
C2 0.023(4) 0.026(5) 0.015(4) 0.002(3) 0.011(4) 0.004(4)
C3 0.037(5) 0.032(5) 0.032(5) -0.001(4) 0.025(5) 0.003(4)
C4 0.046(6) 0.050(7) 0.039(6) -0.004(5) 0.036(5) 0.003(5)
C5 0.022(4) 0.041(6) 0.028(5) -0.004(4) 0.017(4) 0.002(4)
C6 0.017(4) 0.027(5) 0.022(4) 0.006(4) 0.015(4) 0.007(4)
C7 0.014(4) 0.027(5) 0.028(5) 0.000(4) 0.014(4) 0.000(4)
C8 0.014(4) 0.026(5) 0.020(4) 0.002(4) 0.008(3) -0.002(4)
C9 0.012(4) 0.039(6) 0.030(5) 0.004(4) 0.010(4) -0.003(4)
C10 0.015(4) 0.047(7) 0.047(6) -0.002(5) 0.014(4) -0.009(4)
C11 0.015(4) 0.044(6) 0.034(6) -0.007(5) 0.007(4) -0.011(4)
C12 0.014(4) 0.034(5) 0.022(5) -0.007(4) 0.005(4) -0.008(4)
C13 0.010(4) 0.023(4) 0.024(4) 0.000(4) 0.008(3) -0.003(3)
C14 0.019(4) 0.022(5) 0.024(5) -0.004(4) 0.011(4) -0.005(4)
C15 0.018(4) 0.020(4) 0.026(5) 0.000(4) 0.013(4) 0.003(4)
C16 0.030(5) 0.025(5) 0.032(5) -0.007(4) 0.019(4) -0.002(4)
C17 0.030(5) 0.023(5) 0.039(6) -0.008(4) 0.021(4) 0.004(4)
C18 0.014(4) 0.024(5) 0.034(5) 0.005(4) 0.013(4) 0.008(4)
C19 0.015(4) 0.017(4) 0.024(4) 0.002(3) 0.013(3) 0.003(3)
C20 0.014(4) 0.013(4) 0.019(4) 0.003(3) 0.010(3) -0.003(3)
C21 0.010(4) 0.032(5) 0.025(5) 0.009(4) 0.003(4) 0.009(4)
C22 0.025(4) 0.034(5) 0.015(4) -0.008(4) 0.009(4) -0.009(4)
C23 0.023(4) 0.019(4) 0.019(4) 0.003(3) 0.015(4) 0.003(3)
C24 0.018(4) 0.025(5) 0.019(4) 0.006(4) 0.009(4) 0.003(4)
C25 0.036(5) 0.027(5) 0.029(5) 0.003(4) 0.021(4) -0.007(4)
C26 0.033(5) 0.026(5) 0.023(5) 0.012(4) 0.015(4) 0.004(4)
C27 0.031(5) 0.029(5) 0.018(4) 0.009(4) 0.009(4) 0.003(4)
C28 0.024(4) 0.024(5) 0.016(4) -0.002(3) 0.012(4) -0.003(4)
C29 0.018(4) 0.029(5) 0.017(4) 0.003(4) 0.010(4) 0.006(4)
C30 0.012(4) 0.026(5) 0.015(4) 0.000(3) 0.004(3) -0.002(3)
C31 0.023(4) 0.038(5) 0.019(4) -0.007(4) 0.011(4) -0.009(4)
C32 0.029(5) 0.039(6) 0.024(5) -0.012(4) 0.017(4) -0.012(4)
C33 0.025(4) 0.029(5) 0.039(6) -0.009(4) 0.021(4) -0.012(4)
C34 0.019(4) 0.037(5) 0.027(5) -0.001(4) 0.014(4) -0.010(4)
C35 0.014(4) 0.032(5) 0.019(4) 0.001(4) 0.008(3) 0.001(4)
C36 0.020(4) 0.024(4) 0.018(4) 0.000(3) 0.013(4) -0.005(4)
C37 0.015(4) 0.031(5) 0.015(4) 0.006(3) 0.009(3) 0.003(4)
C38 0.016(4) 0.029(5) 0.025(5) 0.006(4) 0.011(4) 0.005(4)
C39 0.023(4) 0.038(6) 0.032(5) 0.003(4) 0.018(4) 0.010(4)
C40 0.027(4) 0.022(5) 0.025(5) -0.001(4) 0.017(4) 0.007(4)
C41 0.015(4) 0.020(4) 0.015(4) 0.001(3) 0.008(3) 0.000(3)
C42 0.012(4) 0.016(4) 0.018(4) 0.005(3) 0.011(3) 0.000(3)
C43 0.029(5) 0.030(5) 0.018(4) -0.011(4) 0.012(4) -0.003(4)
C44 0.023(4) 0.030(5) 0.024(5) 0.000(4) 0.010(4) -0.011(4)
C45 0.052(7) 0.094(11) 0.057(8) 0.022(8) 0.037(7) 0.006(7)
C46 0.086(11) 0.084(12) 0.088(12) 0.008(10) 0.042(10) -0.003(10)
C48 0.115(13) 0.072(10) 0.053(9) -0.020(7) 0.049(10) -0.029(9)
C49 0.121(16) 0.18(2) 0.082(14) 0.037(14) 0.062(13) 0.061(16)
Cl1 0.0368(12) 0.0421(14) 0.0297(12) -0.0084(10) 0.0217(11) -0.0119(11)
Cl2 0.087(3) 0.066(2) 0.102(3) -0.017(2) 0.072(2) -0.017(2)
Cl3 0.151(4) 0.057(2) 0.134(4) -0.014(3) 0.102(4) -0.027(3)
Cl4 0.089(3) 0.084(3) 0.106(4) 0.020(3) 0.010(3) -0.019(3)
Cl5 0.070(2) 0.087(3) 0.087(3) 0.021(2) 0.049(2) 0.006(2)
Cl6 0.142(4) 0.053(2) 0.065(2) 0.0195(18) 0.060(3) 0.001(2)
N1 0.011(3) 0.024(4) 0.018(4) 0.004(3) 0.007(3) 0.001(3)
N2 0.014(3) 0.020(4) 0.016(3) 0.000(3) 0.006(3) 0.000(3)
N3 0.012(3) 0.027(4) 0.015(3) -0.002(3) 0.005(3) -0.005(3)
N4 0.014(3) 0.036(4) 0.013(3) 0.001(3) 0.006(3) 0.001(3)
O1 0.014(3) 0.031(3) 0.015(3) 0.000(2) 0.011(2) 0.001(2)
O2 0.019(3) 0.033(4) 0.016(3) -0.003(3) 0.009(2) -0.005(3)
O3 0.011(2) 0.016(3) 0.013(3) 0.000(2) 0.006(2) 0.003(2)
O4 0.010(2) 0.022(3) 0.015(3) 0.001(2) 0.004(2) 0.002(2)
O5 0.017(3) 0.023(3) 0.013(3) 0.003(2) 0.006(2) -0.001(2)
O6 0.015(3) 0.027(3) 0.019(3) 0.003(2) 0.007(2) -0.003(2)
O7 0.012(3) 0.021(3) 0.012(3) 0.001(2) 0.006(2) 0.001(2)
O8 0.014(3) 0.020(3) 0.013(3) -0.006(2) 0.005(2) -0.001(2)
O9 0.014(3) 0.019(3) 0.013(3) 0.000(2) 0.008(2) -0.002(2)
O11 0.059(6) 0.140(11) 0.061(7) 0.024(7) 0.016(5) -0.013(7)
O12 0.111(9) 0.078(7) 0.063(7) -0.013(5) 0.046(7) -0.017(6)
Tb1 0.00884(18) 0.0158(2) 0.01017(19) 0.00022(14) 0.00503(15) -0.00075(15)
Tb2 0.01027(19) 0.0188(2) 0.0102(2) 0.00036(15) 0.00458(16) -0.00076(15)
O50 0.022(3) 0.025(3) 0.023(3) 0.0022(10) 0.0160(18) 0.0014(10)
C50 0.073(6) 0.073(6) 0.073(6) -0.0006(10) 0.047(4) 0.0003(10)

loop_
_atom_type_symbol
_atom_type_description
_atom_type_scat_dispersion_real
_atom_type_scat_dispersion_imag
_atom_type_scat_source
C C 0.0033 0.0016 'International Tables Vol C Tables 4.2.6.8 and 6.1.1.4'
H H 0.0000 0.0000 'International Tables Vol C Tables 4.2.6.8 and 6.1.1.4'
Cl Cl 0.1484 0.1585 'International Tables Vol C Tables 4.2.6.8 and 6.1.1.4'
N N 0.0061 0.0033 'International Tables Vol C Tables 4.2.6.8 and 6.1.1.4'
O O 0.0106 0.0060 'International Tables Vol C Tables 4.2.6.8 and 6.1.1.4'
Tb Tb -0.1723 4.1537 'International Tables Vol C Tables 4.2.6.8 and 6.1.1.4'

loop_
_geom_angle_atom_site_label_1
_geom_angle_atom_site_label_2
_geom_angle_atom_site_label_3
_geom_angle
_geom_angle_site_symmetry_1
_geom_angle_site_symmetry_3
O1 C1 C6 123.8(7) . .
O1 C1 C2 117.7(7) . .
C6 C1 C2 118.4(7) . .
C3 C2 O2 124.8(8) . .
C3 C2 C1 123.0(8) . .
O2 C2 C1 112.1(7) . .
C2 C3 C4 117.9(9) . .
C2 C3 H3 121.1 . .
C4 C3 H3 121.1 . .
C5 C4 C3 121.3(8) . .
C5 C4 H4 119.3 . .
C3 C4 H4 119.3 . .
C4 C5 C6 120.4(8) . .
C4 C5 H5 119.8 . .
C6 C5 H5 119.8 . .
C1 C6 C5 118.7(8) . .
C1 C6 C7 122.2(7) . .
C5 C6 C7 118.7(7) . .
N1 C7 C6 126.7(7) . .
N1 C7 H7 116.6 . .
C6 C7 H7 116.6 . .
N1 C8 C13 109.6(6) . .
N1 C8 C9 113.8(7) . .
C13 C8 C9 110.7(7) . .
N1 C8 H8 107.5 . .
C13 C8 H8 107.5 . .
C9 C8 H8 107.5 . .
C8 C9 C10 109.3(8) . .
C8 C9 H9A 109.8 . .
C10 C9 H9A 109.8 . .
C8 C9 H9B 109.8 . .
C10 C9 H9B 109.8 . .
H9A C9 H9B 108.3 . .
C11 C10 C9 112.7(8) . .
C11 C10 H10A 109.1 . .
C9 C10 H10A 109.1 . .
C11 C10 H10B 109.1 . .
C9 C10 H10B 109.1 . .
H10A C10 H10B 107.8 . .
C10 C11 C12 111.5(8) . .
C10 C11 H11A 109.3 . .
C12 C11 H11A 109.3 . .
C10 C11 H11B 109.3 . .
C12 C11 H11B 109.3 . .
H11A C11 H11B 108.0 . .
C13 C12 C11 109.4(8) . .
C13 C12 H12A 109.8 . .
C11 C12 H12A 109.8 . .
C13 C12 H12B 109.8 . .
C11 C12 H12B 109.8 . .
H12A C12 H12B 108.2 . .
N2 C13 C12 117.6(7) . .
N2 C13 C8 106.9(6) . .
C12 C13 C8 111.4(7) . .
N2 C13 H13 106.8 . .
C12 C13 H13 106.8 . .
C8 C13 H13 106.8 . .
N2 C14 C15 125.2(8) . .
N2 C14 H14 117.4 . .
C15 C14 H14 117.4 . .
C20 C15 C16 119.4(7) . .
C20 C15 C14 124.8(7) . .
C16 C15 C14 115.4(8) . .
C17 C16 C15 120.7(8) . .
C17 C16 H16 119.7 . .
C15 C16 H16 119.7 . .
C16 C17 C18 119.0(8) . .
C16 C17 H17 120.5 . .
C18 C17 H17 120.5 . .
C19 C18 C17 121.6(8) . .
C19 C18 H18 119.2 . .
C17 C18 H18 119.2 . .
C18 C19 O4 125.2(7) . .
C18 C19 C20 120.8(8) . .
O4 C19 C20 114.0(7) . .
O3 C20 C15 123.6(7) . .
O3 C20 C19 118.1(7) . .
C15 C20 C19 118.2(7) . .
O4 C21 H21A 109.5 . .
O4 C21 H21B 109.5 . .
H21A C21 H21B 109.5 . .
O4 C21 H21C 109.5 . .
H21A C21 H21C 109.5 . .
H21B C21 H21C 109.5 . .
O2 C22 H22A 109.5 . .
O2 C22 H22B 109.5 . .
H22A C22 H22B 109.5 . .
O2 C22 H22C 109.5 . .
H22A C22 H22C 109.5 . .
H22B C22 H22C 109.5 . .
O5 C23 C24 121.0(7) . .
O5 C23 C28 121.9(7) . .
C24 C23 C28 117.0(7) . .
C25 C24 O6 125.4(8) . .
C25 C24 C23 121.8(8) . .
O6 C24 C23 112.8(7) . .
C24 C25 C26 120.4(8) . .
C24 C25 H25 119.8 . .
C26 C25 H25 119.8 . .
C27 C26 C25 119.8(8) . .
C27 C26 H26 120.1 . .
C25 C26 H26 120.1 . .
C26 C27 C28 120.8(8) . .
C26 C27 H27 119.6 . .
C28 C27 H27 119.6 . .
C27 C28 C23 120.1(8) . .
C27 C28 C29 120.1(8) . .
C23 C28 C29 119.7(8) . .
N3 C29 C28 123.6(8) . .
N3 C29 H29 118.2 . .
C28 C29 H29 118.2 . .
N3 C30 C35 107.4(6) . .
N3 C30 C31 110.2(7) . .
C35 C30 C31 112.1(7) . .
N3 C30 H30 109.0 . .
C35 C30 H30 109.0 . .
C31 C30 H30 109.0 . .
C32 C31 C30 109.7(7) . .
C32 C31 H31A 109.7 . .
C30 C31 H31A 109.7 . .
C32 C31 H31B 109.7 . .
C30 C31 H31B 109.7 . .
H31A C31 H31B 108.2 . .
C33 C32 C31 110.9(7) . .
C33 C32 H32A 109.5 . .
C31 C32 H32A 109.5 . .
C33 C32 H32B 109.5 . .
C31 C32 H32B 109.5 . .
H32A C32 H32B 108.0 . .
C32 C33 C34 110.1(8) . .
C32 C33 H33A 109.6 . .
C34 C33 H33A 109.6 . .
C32 C33 H33B 109.6 . .
C34 C33 H33B 109.6 . .
H33A C33 H33B 108.2 . .
C33 C34 C35 111.9(7) . .
C33 C34 H34A 109.2 . .
C35 C34 H34A 109.2 . .
C33 C34 H34B 109.2 . .
C35 C34 H34B 109.2 . .
H34A C34 H34B 107.9 . .
N4 C35 C34 110.3(7) . .
N4 C35 C30 108.6(7) . .
C34 C35 C30 109.4(7) . .
N4 C35 H35 109.5 . .
C34 C35 H35 109.5 . .
C30 C35 H35 109.5 . .
N4 C36 C37 122.4(8) . .
N4 C36 H36 118.8 . .
C37 C36 H36 118.8 . .
C38 C37 C42 119.4(8) . .
C38 C37 C36 120.9(7) . .
C42 C37 C36 119.7(7) . .
C39 C38 C37 121.4(8) . .
C39 C38 H38 119.3 . .
C37 C38 H38 119.3 . .
C38 C39 C40 120.0(8) . .
C38 C39 H39 120.0 . .
C40 C39 H39 120.0 . .
C41 C40 C39 118.7(8) . .
C41 C40 H40 120.7 . .
C39 C40 H40 120.7 . .
C40 C41 O8 123.9(7) . .
C40 C41 C42 122.5(7) . .
O8 C41 C42 113.6(7) . .
O7 C42 C41 118.4(7) . .
O7 C42 C37 123.5(7) . .
C41 C42 C37 118.0(7) . .
O8 C43 H43A 109.5 . .
O8 C43 H43B 109.5 . .
H43A C43 H43B 109.5 . .
O8 C43 H43C 109.5 . .
H43A C43 H43C 109.5 . .
H43B C43 H43C 109.5 . .
O6 C44 H44A 109.5 . .
O6 C44 H44B 109.5 . .
H44A C44 H44B 109.5 . .
O6 C44 H44C 109.5 . .
H44A C44 H44C 109.5 . .
H44B C44 H44C 109.5 . .
Cl2 C45 Cl3 110.5(7) . .
Cl2 C45 H45A 109.5 . .
Cl3 C45 H45A 109.5 . .
Cl2 C45 H45B 109.5 . .
Cl3 C45 H45B 109.5 . .
H45A C45 H45B 108.1 . .
Cl4 C46 Cl5 115.6(10) . .
Cl4 C46 H46A 108.4 . .
Cl5 C46 H46A 108.4 . .
Cl4 C46 H46B 108.4 . .
Cl5 C46 H46B 108.4 . .
H46A C46 H46B 107.4 . .
O12 C48 H48A 109.5 . .
O12 C48 H48B 109.5 . .
H48A C48 H48B 109.5 . .
O12 C48 H48C 109.5 . .
H48A C48 H48C 109.5 . .
H48B C48 H48C 109.5 . .
O11 C49 H49A 109.5 . .
O11 C49 H49B 109.5 . .
H49A C49 H49B 109.5 . .
O11 C49 H49C 109.5 . .
H49A C49 H49C 109.5 . .
H49B C49 H49C 109.5 . .
C7 N1 C8 116.8(7) . .
C7 N1 Tb1 127.3(5) . .
C8 N1 Tb1 115.3(5) . .
C14 N2 C13 120.7(7) . .
C14 N2 Tb1 132.7(5) . .
C13 N2 Tb1 106.4(5) . .
C29 N3 C30 124.2(7) . .
C36 N4 C35 116.1(7) . .
C1 O1 Tb1 129.8(5) . .
C1 O1 Tb2 129.0(5) . .
Tb1 O1 Tb2 97.76(18) . .
C2 O2 C22 115.5(6) . .
C2 O2 Tb2 119.8(5) . .
C22 O2 Tb2 124.6(5) . .
C20 O3 Tb2 127.9(4) . .
C20 O3 Tb1 134.1(4) . .
Tb2 O3 Tb1 97.57(19) . .
C19 O4 C21 114.0(6) . .
C19 O4 Tb2 117.5(4) . .
C21 O4 Tb2 128.5(5) . .
C23 O5 Tb2 125.7(5) . .
C24 O6 C44 116.6(6) . .
C24 O6 Tb2 115.0(5) . .
C44 O6 Tb2 126.0(5) . .
C42 O7 Tb1 113.5(4) . 3_656
C42 O7 Tb2 133.9(4) . .
Tb1 O7 Tb2 106.90(19) 3_656 .
C41 O8 C43 117.2(6) . .
C41 O8 Tb1 110.4(4) . 3_656
C43 O8 Tb1 131.4(5) . 3_656
Tb1 O9 Tb1 105.8(2) 3_656 .
Tb1 O9 Tb2 110.8(2) 3_656 .
Tb1 O9 Tb2 96.78(19) . .
C49 O11 H55 110.5 . .
C48 O12 H57 109.7 . .
O1 Tb1 O9 135.35(17) . 3_656
O1 Tb1 O7 147.16(19) . 3_656
O9 Tb1 O7 71.52(18) 3_656 3_656
O1 Tb1 O9 70.91(18) . .
O9 Tb1 O9 74.2(2) 3_656 .
O7 Tb1 O9 109.72(18) 3_656 .
O1 Tb1 O3 67.34(18) . .
O9 Tb1 O3 76.45(18) 3_656 .
O7 Tb1 O3 145.37(18) 3_656 .
O9 Tb1 O3 72.81(18) . .
O1 Tb1 N2 110.3(2) . .
O9 Tb1 N2 82.2(2) 3_656 .
O7 Tb1 N2 89.1(2) 3_656 .
O9 Tb1 N2 142.5(2) . .
O3 Tb1 N2 73.65(19) . .
O1 Tb1 N1 73.3(2) . .
O9 Tb1 N1 144.7(2) 3_656 .
O7 Tb1 N1 92.33(19) 3_656 .
O9 Tb1 N1 141.0(2) . .
O3 Tb1 N1 106.8(2) . .
N2 Tb1 N1 65.9(2) . .
O1 Tb1 O8 83.26(18) . 3_656
O9 Tb1 O8 117.55(18) 3_656 3_656
O7 Tb1 O8 65.00(17) 3_656 3_656
O9 Tb1 O8 80.71(17) . 3_656
O3 Tb1 O8 145.34(17) . 3_656
N2 Tb1 O8 136.61(19) . 3_656
N1 Tb1 O8 80.3(2) . 3_656
O1 Tb1 Tb2 42.06(12) . .
O9 Tb1 Tb2 93.31(12) 3_656 .
O7 Tb1 Tb2 151.62(13) 3_656 .
O9 Tb1 Tb2 42.00(13) . .
O3 Tb1 Tb2 41.18(12) . .
N2 Tb1 Tb2 113.07(15) . .
N1 Tb1 Tb2 112.42(15) . .
O8 Tb1 Tb2 104.36(11) 3_656 .
O1 Tb1 Tb1 103.79(13) . 3_656
O9 Tb1 Tb1 37.24(12) 3_656 3_656
O7 Tb1 Tb1 90.82(13) 3_656 3_656
O9 Tb1 Tb1 36.91(12) . 3_656
O3 Tb1 Tb1 70.60(13) . 3_656
N2 Tb1 Tb1 114.45(16) . 3_656
N1 Tb1 Tb1 176.83(15) . 3_656
O8 Tb1 Tb1 100.79(12) 3_656 3_656
Tb2 Tb1 Tb1 64.447(11) . 3_656
O1 Tb1 Tb2 155.01(14) . 3_656
O9 Tb1 Tb2 35.07(13) 3_656 3_656
O7 Tb1 Tb2 37.95(13) 3_656 3_656
O9 Tb1 Tb2 84.76(12) . 3_656
O3 Tb1 Tb2 111.52(12) . 3_656
N2 Tb1 Tb2 92.34(16) . 3_656
N1 Tb1 Tb2 127.77(15) . 3_656
O8 Tb1 Tb2 87.35(12) 3_656 3_656
Tb2 Tb1 Tb2 119.804(11) . 3_656
Tb1 Tb1 Tb2 55.356(10) 3_656 3_656
O5 Tb2 O3 129.24(19) . .
O5 Tb2 O9 156.66(19) . .
O3 Tb2 O9 72.21(18) . .
O5 Tb2 O1 124.92(18) . .
O3 Tb2 O1 65.98(17) . .
O9 Tb2 O1 68.79(18) . .
O5 Tb2 O7 102.54(18) . .
O3 Tb2 O7 82.87(17) . .
O9 Tb2 O7 67.89(17) . .
O1 Tb2 O7 132.45(17) . .
O5 Tb2 O6 64.29(18) . .
O3 Tb2 O6 77.18(18) . .
O9 Tb2 O6 137.47(17) . .
O1 Tb2 O6 72.13(18) . .
O7 Tb2 O6 136.32(18) . .
O5 Tb2 O2 75.05(18) . .
O3 Tb2 O2 124.49(17) . .
O9 Tb2 O2 101.21(18) . .
O1 Tb2 O2 60.80(17) . .
O7 Tb2 O2 147.31(18) . .
O6 Tb2 O2 72.91(19) . .
O5 Tb2 O4 73.01(18) . .
O3 Tb2 O4 62.41(16) . .
O9 Tb2 O4 118.99(17) . .
O1 Tb2 O4 119.84(17) . .
O7 Tb2 O4 68.02(17) . .
O6 Tb2 O4 68.31(18) . .
O2 Tb2 O4 137.49(18) . .
O5 Tb2 Cl1 81.49(15) . .
O3 Tb2 Cl1 146.51(14) . .
O9 Tb2 Cl1 75.62(13) . .
O1 Tb2 Cl1 110.35(14) . .
O7 Tb2 Cl1 76.60(13) . .
O6 Tb2 Cl1 135.16(13) . .
O2 Tb2 Cl1 70.78(14) . .
O4 Tb2 Cl1 129.72(12) . .
O5 Tb2 Tb1 160.99(14) . .
O3 Tb2 Tb1 41.26(12) . .
O9 Tb2 Tb1 41.21(12) . .
O1 Tb2 Tb1 40.18(12) . .
O7 Tb2 Tb1 92.88(11) . .
O6 Tb2 Tb1 96.85(11) . .
O2 Tb2 Tb1 97.87(12) . .
O4 Tb2 Tb1 103.29(11) . .
Cl1 Tb2 Tb1 113.28(5) . .
O5 Tb2 Tb1 137.05(13) . 3_656
O3 Tb2 Tb1 67.61(13) . 3_656
O9 Tb2 Tb1 34.16(12) . 3_656
O1 Tb2 Tb1 97.91(13) . 3_656
O7 Tb2 Tb1 35.14(11) . 3_656
O6 Tb2 Tb1 144.26(13) . 3_656
O2 Tb2 Tb1 132.97(13) . 3_656
O4 Tb2 Tb1 89.47(12) . 3_656
Cl1 Tb2 Tb1 80.58(5) . 3_656
Tb1 Tb2 Tb1 60.196(11) . 3_656
O50 C50 C50 101(2) . 3_565

loop_
_geom_bond_atom_site_label_1
_geom_bond_atom_site_label_2
_geom_bond_distance
_geom_bond_site_symmetry_2
C1 O1 1.327(9) .
C1 C6 1.407(11) .
C1 C2 1.408(11) .
C2 C3 1.352(12) .
C2 O2 1.403(10) .
C3 C4 1.410(13) .
C3 H3 0.9300 .
C4 C5 1.370(13) .
C4 H4 0.9300 .
C5 C6 1.409(12) .
C5 H5 0.9300 .
C6 C7 1.456(12) .
C7 N1 1.276(10) .
C7 H7 0.9300 .
C8 N1 1.504(10) .
C8 C13 1.516(11) .
C8 C9 1.524(10) .
C8 H8 0.9800 .
C9 C10 1.534(13) .
C9 H9A 0.9700 .
C9 H9B 0.9700 .
C10 C11 1.501(14) .
C10 H10A 0.9700 .
C10 H10B 0.9700 .
C11 C12 1.539(11) .
C11 H11A 0.9700 .
C11 H11B 0.9700 .
C12 C13 1.511(11) .
C12 H12A 0.9700 .
C12 H12B 0.9700 .
C13 N2 1.482(9) .
C13 H13 0.9800 .
C14 N2 1.269(11) .
C14 C15 1.468(11) .
C14 H14 0.9300 .
C15 C20 1.408(11) .
C15 C16 1.419(12) .
C16 C17 1.383(12) .
C16 H16 0.9300 .
C17 C18 1.388(13) .
C17 H17 0.9300 .
C18 C19 1.364(12) .
C18 H18 0.9300 .
C19 O4 1.381(10) .
C19 C20 1.414(10) .
C20 O3 1.335(9) .
C21 O4 1.448(9) .
C21 H21A 0.9600 .
C21 H21B 0.9600 .
C21 H21C 0.9600 .
C22 O2 1.454(9) .
C22 H22A 0.9600 .
C22 H22B 0.9600 .
C22 H22C 0.9600 .
C23 O5 1.316(10) .
C23 C24 1.414(12) .
C23 C28 1.427(11) .
C24 C25 1.350(12) .
C24 O6 1.390(9) .
C25 C26 1.414(12) .
C25 H25 0.9300 .
C26 C27 1.354(13) .
C26 H26 0.9300 .
C27 C28 1.401(12) .
C27 H27 0.9300 .
C28 C29 1.432(12) .
C29 N3 1.290(11) .
C29 H29 0.9300 .
C30 N3 1.485(10) .
C30 C35 1.532(12) .
C30 C31 1.534(11) .
C30 H30 0.9800 .
C31 C32 1.532(12) .
C31 H31A 0.9700 .
C31 H31B 0.9700 .
C32 C33 1.511(13) .
C32 H32A 0.9700 .
C32 H32B 0.9700 .
C33 C34 1.526(12) .
C33 H33A 0.9700 .
C33 H33B 0.9700 .
C34 C35 1.530(11) .
C34 H34A 0.9700 .
C34 H34B 0.9700 .
C35 N4 1.470(11) .
C35 H35 0.9800 .
C36 N4 1.291(10) .
C36 C37 1.459(11) .
C36 H36 0.9300 .
C37 C38 1.397(11) .
C37 C42 1.407(11) .
C38 C39 1.385(12) .
C38 H38 0.9300 .
C39 C40 1.397(12) .
C39 H39 0.9300 .
C40 C41 1.381(11) .
C40 H40 0.9300 .
C41 O8 1.394(9) .
C41 C42 1.404(11) .
C42 O7 1.347(9) .
C43 O8 1.438(9) .
C43 H43A 0.9600 .
C43 H43B 0.9600 .
C43 H43C 0.9600 .
C44 O6 1.451(10) .
C44 H44A 0.9600 .
C44 H44B 0.9600 .
C44 H44C 0.9600 .
C45 Cl2 1.727(14) .
C45 Cl3 1.770(16) .
C45 H45A 0.9700 .
C45 H45B 0.9700 .
C46 Cl4 1.692(17) .
C46 Cl5 1.720(16) .
C46 H46A 0.9700 .
C46 H46B 0.9700 .
C48 O12 1.387(18) .
C48 H48A 0.9600 .
C48 H48B 0.9600 .
C48 H48C 0.9600 .
C49 O11 1.41(2) .
C49 H49A 0.9600 .
C49 H49B 0.9600 .
C49 H49C 0.9600 .
Cl1 Tb2 2.706(2) .
N1 Tb1 2.486(6) .
N2 Tb1 2.428(7) .
O1 Tb1 2.313(5) .
O1 Tb2 2.401(5) .
O2 Tb2 2.643(6) .
O3 Tb2 2.359(5) .
O3 Tb1 2.363(5) .
O4 Tb2 2.648(5) .
O5 Tb2 2.296(5) .
O6 Tb2 2.627(6) .
O7 Tb1 2.343(5) 3_656
O7 Tb2 2.504(5) .
O8 Tb1 2.501(5) 3_656
O9 Tb1 2.339(5) 3_656
O9 Tb1 2.356(5) .
O9 Tb2 2.394(5) .
O11 H55 0.8201 .
O12 H57 0.8200 .
Tb1 O9 2.339(5) 3_656
Tb1 O7 2.343(5) 3_656
Tb1 O8 2.501(5) 3_656
Tb1 Tb2 3.5517(5) .
Tb1 Tb1 3.7461(7) 3_656
Tb1 Tb2 3.8948(5) 3_656
Tb2 Tb1 3.8948(5) 3_656
O50 C50 1.360(17) .
C50 C50 1.63(6) 3_565

loop_
_geom_hbond_atom_site_label_D
_geom_hbond_atom_site_label_H
_geom_hbond_atom_site_label_A
_geom_hbond_distance_DH
_geom_hbond_distance_HA
_geom_hbond_distance_DA
_geom_hbond_angle_DHA
O12 H57 Cl6 0.82 2.32 3.117(13) 163.5
O11 H55 Cl6 0.82 2.32 3.007(14) 141.0
